data_7250965
loop_
_publ_author_name
'La Gorc\'e, Enzo'
'Theunissen, Tristan K.'
'Bourne, Susan A.'

_publ_section_title
;
 Non-covalent interactions in silver(i)-lutidine and
 silver(i)-halopyridine complexes: insights from crystallographic and
 computational studies
;
_journal_issue 45
_journal_name_full CrystEngComm
_journal_page_first 7333
_journal_page_last 7347
_journal_paper_doi 10.1039/D5CE00879D
_journal_volume 27
_journal_year 2025
_chemical_formula_moiety 'C15 H12 Ag Cl3 N3, N O3'
_chemical_formula_sum 'C15 H12 Ag Cl3 N4 O3'
_chemical_formula_weight 510.51
_space_group_crystal_system triclinic
_space_group_IT_number 2
_space_group_name_Hall '-P 1'
_space_group_name_H-M_alt 'P -1'
_atom_sites_solution_hydrogens geom
_atom_sites_solution_primary dual
_audit_creation_date 2024-10-04
_audit_creation_method
;
Olex2 1.5
(compiled 2024.01.12 svn.r2f8d729c for OlexSys, GUI svn.r6928)
;
_audit_update_record
;
2025-09-08 deposited with the CCDC.	2025-10-13 downloaded from the CCDC.
;
_cell_angle_alpha 79.038(4)
_cell_angle_beta 83.220(4)
_cell_angle_gamma 83.300(4)
_cell_formula_units_Z 2
_cell_length_a 7.1676(9)
_cell_length_b 8.8598(12)
_cell_length_c 14.8779(18)
_cell_measurement_reflns_used 9873
_cell_measurement_temperature 100.00
_cell_measurement_theta_max 28.427
_cell_measurement_theta_min 2.353
_cell_volume 916.8(2)
_computing_cell_refinement 'SAINT V8.40B (?, 2016)'
_computing_data_reduction 'SAINT V8.40B (?, 2016)'
_computing_molecular_graphics 'Olex2 1.5 (Dolomanov et al., 2009)'
_computing_publication_material 'Olex2 1.5 (Dolomanov et al., 2009)'
_computing_structure_refinement 'SHELXL 2019/3 (Sheldrick, 2015)'
_computing_structure_solution 'SHELXT 2018/2 (Sheldrick, 2018)'
_diffrn_ambient_temperature 100.00
_diffrn_measured_fraction_theta_full 0.999
_diffrn_measured_fraction_theta_max 0.995
_diffrn_measurement_device_type 'Bruker Apex II DUO'
_diffrn_measurement_method '\w scans'
_diffrn_radiation_monochromator graphite
_diffrn_radiation_type MoK\a
_diffrn_radiation_wavelength 0.71073
_diffrn_reflns_av_R_equivalents 0.0492
_diffrn_reflns_av_unetI/netI 0.0233
_diffrn_reflns_Laue_measured_fraction_full 0.999
_diffrn_reflns_Laue_measured_fraction_max 0.995
_diffrn_reflns_limit_h_max 9
_diffrn_reflns_limit_h_min -9
_diffrn_reflns_limit_k_max 11
_diffrn_reflns_limit_k_min -11
_diffrn_reflns_limit_l_max 19
_diffrn_reflns_limit_l_min -19
_diffrn_reflns_number 50629
_diffrn_reflns_point_group_measured_fraction_full 0.999
_diffrn_reflns_point_group_measured_fraction_max 0.995
_diffrn_reflns_theta_full 25.242
_diffrn_reflns_theta_max 28.436
_diffrn_reflns_theta_min 2.353
_diffrn_source_current 1.4
_diffrn_source_power 0.07
_diffrn_source_voltage 50.0
_exptl_absorpt_coefficient_mu 1.560
_exptl_absorpt_correction_T_max 0.7409
_exptl_absorpt_correction_T_min 0.6885
_exptl_absorpt_correction_type multi-scan
_exptl_absorpt_process_details
;
SADABS-2016/2 (Bruker,2016) was used for absorption correction.
wR2(int) was 0.0734 before and 0.0603 after correction.
The Ratio of minimum to maximum transmission is 0.9293.
The \l/2 correction factor is Not present.
;
_exptl_crystal_colour Colourless
_exptl_crystal_density_diffrn 1.849
_exptl_crystal_description slates
_exptl_crystal_F_000 504
_exptl_crystal_size_max 0.250
_exptl_crystal_size_mid 0.160
_exptl_crystal_size_min 0.150
_refine_diff_density_max 0.423
_refine_diff_density_min -0.449
_refine_diff_density_rms 0.070
_refine_ls_extinction_method none
_refine_ls_goodness_of_fit_ref 1.075
_refine_ls_hydrogen_treatment constr
_refine_ls_matrix_type full
_refine_ls_number_parameters 235
_refine_ls_number_reflns 4598
_refine_ls_number_restraints 0
_refine_ls_restrained_S_all 1.075
_refine_ls_R_factor_all 0.0273
_refine_ls_R_factor_gt 0.0219
_refine_ls_shift/su_max 0.001
_refine_ls_shift/su_mean 0.000
_refine_ls_structure_factor_coef Fsqd
_refine_ls_weighting_details 'w=1/[\s^2^(Fo^2^)+(0.0125P)^2^+0.7883P] where P=(Fo^2^+2Fc^2^)/3'
_refine_ls_weighting_scheme calc
_refine_ls_wR_factor_gt 0.0453
_refine_ls_wR_factor_ref 0.0466
_reflns_Friedel_coverage 0.000
_reflns_number_gt 4143
_reflns_number_total 4598
_reflns_threshold_expression 'I > 2\s(I)'
_cod_data_source_file d5ce00879d2.cif
_cod_data_source_block Ag-3Clpy
_cod_depositor_comments 'Adding full bibliography for 7250962--7250968.cif.'
_cod_database_code 7250965
_shelx_shelxl_version_number 2019/3
_shelx_space_group_comment
;
The symmetry employed for this shelxl refinement is uniquely defined
by the following loop, which should always be used as a source of
symmetry information in preference to the above space-group names.
They are only intended as comments.
;
_olex2_refinement_description
;
1. Fixed Uiso
 At 1.2 times of:
  All C(H) groups
2.a Aromatic/amide H refined with riding coordinates:
 C2A(H2A), C5A(H5A), C4C(H4C), C2C(H2C), C5C(H5C), C2B(H2B), C4A(H4A),
 C6A(H6A), C6C(H6C), C4B(H4B), C6B(H6B), C5B(H5B)
;
_olex2_submission_special_instructions 'No special instructions were received'

loop_
_space_group_symop_operation_xyz
'x, y, z'
'-x, -y, -z'

loop_
_atom_site_label
_atom_site_type_symbol
_atom_site_fract_x
_atom_site_fract_y
_atom_site_fract_z
_atom_site_U_iso_or_equiv
_atom_site_adp_type
_atom_site_occupancy
_atom_site_site_symmetry_order
_atom_site_calc_flag
_atom_site_refinement_flags_posn
_atom_site_refinement_flags_adp
_atom_site_refinement_flags_occupancy
_atom_site_disorder_assembly
_atom_site_disorder_group
Ag1 Ag 0.25702(2) 0.45351(2) 0.78523(2) 0.01764(4) Uani 1 1 d . . . . .
Cl1C Cl -0.30768(7) 0.85582(6) 0.96734(4) 0.02828(11) Uani 1 1 d . . . . .
Cl1A Cl -0.12351(7) -0.03001(6) 0.68804(4) 0.03197(12) Uani 1 1 d . . . . .
Cl1B Cl 0.71467(8) 0.83104(7) 0.48676(4) 0.03399(12) Uani 1 1 d . . . . .
O3 O 0.87100(18) 0.50838(15) 0.73485(9) 0.0223(3) Uani 1 1 d . . . . .
O2 O 0.60363(19) 0.56852(17) 0.81070(9) 0.0253(3) Uani 1 1 d . . . . .
O1 O 0.6519(2) 0.35223(16) 0.75934(10) 0.0272(3) Uani 1 1 d . . . . .
N1C N 0.1513(2) 0.59248(17) 0.89791(10) 0.0157(3) Uani 1 1 d . . . . .
N2 N 0.7093(2) 0.47583(18) 0.76832(10) 0.0167(3) Uani 1 1 d . . . . .
N1A N 0.2417(2) 0.20342(17) 0.77149(10) 0.0165(3) Uani 1 1 d . . . . .
N1B N 0.3115(2) 0.59647(18) 0.63345(10) 0.0181(3) Uani 1 1 d . . . . .
C2A C 0.0881(3) 0.1637(2) 0.74153(12) 0.0174(3) Uani 1 1 d . . . . .
H2A H -0.014705 0.239766 0.728516 0.021 Uiso 1 1 calc R U . . .
C3C C -0.0795(2) 0.7643(2) 0.96499(12) 0.0169(3) Uani 1 1 d . . . . .
C5A C 0.3804(3) -0.0574(2) 0.77936(13) 0.0201(4) Uani 1 1 d . . . . .
H5A H 0.484296 -0.131884 0.793335 0.024 Uiso 1 1 calc R U . . .
C4C C 0.0429(3) 0.7906(2) 1.02400(12) 0.0190(4) Uani 1 1 d . . . . .
H4C H 0.005193 0.858512 1.066566 0.023 Uiso 1 1 calc R U . . .
C2C C -0.0240(2) 0.6657(2) 0.90283(12) 0.0161(3) Uani 1 1 d . . . . .
H2C H -0.111100 0.649439 0.862990 0.019 Uiso 1 1 calc R U . . .
C3A C 0.0761(3) 0.0142(2) 0.72920(12) 0.0185(4) Uani 1 1 d . . . . .
C5C C 0.2227(3) 0.7144(2) 1.01889(12) 0.0191(4) Uani 1 1 d . . . . .
H5C H 0.311417 0.728489 1.058525 0.023 Uiso 1 1 calc R U . . .
C2B C 0.4651(3) 0.6728(2) 0.60635(12) 0.0190(4) Uani 1 1 d . . . . .
H2B H 0.543225 0.685264 0.651229 0.023 Uiso 1 1 calc R U . . .
C4A C 0.2229(3) -0.0990(2) 0.74788(12) 0.0185(4) Uani 1 1 d . . . . .
H4A H 0.216032 -0.201803 0.739441 0.022 Uiso 1 1 calc R U . . .
C6A C 0.3850(3) 0.0936(2) 0.79024(12) 0.0182(4) Uani 1 1 d . . . . .
H6A H 0.493790 0.121009 0.811835 0.022 Uiso 1 1 calc R U . . .
C6C C 0.2717(3) 0.6174(2) 0.95521(12) 0.0179(4) Uani 1 1 d . . . . .
H6C H 0.395739 0.566218 0.951880 0.021 Uiso 1 1 calc R U . . .
C4B C 0.4039(3) 0.7168(2) 0.44787(13) 0.0242(4) Uani 1 1 d . . . . .
H4B H 0.436992 0.756347 0.384752 0.029 Uiso 1 1 calc R U . . .
C3B C 0.5131(3) 0.7338(2) 0.51515(13) 0.0198(4) Uani 1 1 d . . . . .
C6B C 0.2021(3) 0.5828(2) 0.56889(13) 0.0234(4) Uani 1 1 d . . . . .
H6B H 0.090711 0.531854 0.587503 0.028 Uiso 1 1 calc R U . . .
C5B C 0.2443(3) 0.6396(3) 0.47635(14) 0.0275(4) Uani 1 1 d . . . . .
H5B H 0.164137 0.625668 0.432662 0.033 Uiso 1 1 calc R U . . .

loop_
_atom_site_aniso_label
_atom_site_aniso_U_11
_atom_site_aniso_U_22
_atom_site_aniso_U_33
_atom_site_aniso_U_23
_atom_site_aniso_U_13
_atom_site_aniso_U_12
Ag1 0.01969(7) 0.01454(7) 0.01917(7) -0.00515(5) 0.00027(5) -0.00235(5)
Cl1C 0.0167(2) 0.0374(3) 0.0330(3) -0.0161(2) -0.00301(19) 0.00508(19)
Cl1A 0.0283(3) 0.0291(3) 0.0437(3) -0.0111(2) -0.0121(2) -0.0080(2)
Cl1B 0.0303(3) 0.0459(3) 0.0256(3) 0.0004(2) 0.0026(2) -0.0198(2)
O3 0.0146(6) 0.0244(7) 0.0275(7) -0.0048(6) 0.0020(5) -0.0039(5)
O2 0.0202(7) 0.0327(8) 0.0228(7) -0.0102(6) -0.0022(5) 0.0071(6)
O1 0.0293(8) 0.0263(7) 0.0300(8) -0.0069(6) -0.0060(6) -0.0130(6)
N1C 0.0172(7) 0.0153(7) 0.0140(7) -0.0012(6) -0.0008(6) -0.0023(6)
N2 0.0145(7) 0.0210(8) 0.0147(7) -0.0021(6) -0.0044(6) -0.0011(6)
N1A 0.0186(7) 0.0144(7) 0.0157(7) -0.0026(6) 0.0004(6) -0.0009(6)
N1B 0.0183(7) 0.0193(8) 0.0169(7) -0.0043(6) 0.0006(6) -0.0026(6)
C2A 0.0179(9) 0.0178(9) 0.0157(8) -0.0028(7) -0.0007(7) -0.0004(7)
C3C 0.0135(8) 0.0181(9) 0.0178(8) -0.0013(7) 0.0013(7) -0.0021(7)
C5A 0.0206(9) 0.0162(9) 0.0209(9) -0.0004(7) 0.0005(7) 0.0016(7)
C4C 0.0229(9) 0.0193(9) 0.0154(8) -0.0043(7) 0.0008(7) -0.0055(7)
C2C 0.0169(8) 0.0158(8) 0.0155(8) -0.0010(7) -0.0017(7) -0.0035(7)
C3A 0.0192(9) 0.0220(9) 0.0154(8) -0.0050(7) 0.0002(7) -0.0055(7)
C5C 0.0202(9) 0.0239(9) 0.0139(8) -0.0010(7) -0.0045(7) -0.0059(7)
C2B 0.0193(9) 0.0207(9) 0.0173(9) -0.0039(7) -0.0027(7) -0.0013(7)
C4A 0.0258(9) 0.0128(8) 0.0160(8) -0.0025(7) 0.0042(7) -0.0044(7)
C6A 0.0169(8) 0.0194(9) 0.0173(8) -0.0007(7) -0.0011(7) -0.0026(7)
C6C 0.0157(8) 0.0200(9) 0.0161(8) 0.0013(7) -0.0033(7) -0.0001(7)
C4B 0.0281(10) 0.0285(10) 0.0144(9) -0.0010(8) -0.0012(7) -0.0019(8)
C3B 0.0184(9) 0.0204(9) 0.0199(9) -0.0024(7) 0.0014(7) -0.0037(7)
C6B 0.0213(9) 0.0265(10) 0.0232(10) -0.0043(8) -0.0018(7) -0.0066(8)
C5B 0.0276(10) 0.0368(12) 0.0205(10) -0.0057(9) -0.0058(8) -0.0087(9)

loop_
_atom_type_symbol
_atom_type_description
_atom_type_scat_dispersion_real
_atom_type_scat_dispersion_imag
_atom_type_scat_source
C C 0.0033 0.0016 'International Tables Vol C Tables 4.2.6.8 and 6.1.1.4'
H H 0.0000 0.0000 'International Tables Vol C Tables 4.2.6.8 and 6.1.1.4'
Ag Ag -0.8971 1.1015 'International Tables Vol C Tables 4.2.6.8 and 6.1.1.4'
Cl Cl 0.1484 0.1585 'International Tables Vol C Tables 4.2.6.8 and 6.1.1.4'
N N 0.0061 0.0033 'International Tables Vol C Tables 4.2.6.8 and 6.1.1.4'
O O 0.0106 0.0060 'International Tables Vol C Tables 4.2.6.8 and 6.1.1.4'

loop_
_geom_angle_atom_site_label_1
_geom_angle_atom_site_label_2
_geom_angle_atom_site_label_3
_geom_angle
_geom_angle_site_symmetry_1
_geom_angle_site_symmetry_3
_geom_angle_publ_flag
N1C Ag1 N1A 133.46(5) . . ?
N1C Ag1 N1B 116.58(5) . . ?
N1A Ag1 N1B 106.94(5) . . ?
C2C N1C Ag1 121.64(12) . . ?
C6C N1C Ag1 119.70(12) . . ?
C6C N1C C2C 118.24(15) . . ?
O3 N2 O2 119.81(15) . . ?
O1 N2 O3 120.23(15) . . ?
O1 N2 O2 119.95(15) . . ?
C2A N1A Ag1 119.66(12) . . ?
C2A N1A C6A 118.33(15) . . ?
C6A N1A Ag1 121.98(12) . . ?
C2B N1B Ag1 121.97(12) . . ?
C6B N1B Ag1 119.52(12) . . ?
C6B N1B C2B 117.76(16) . . ?
N1A C2A H2A 119.3 . . ?
N1A C2A C3A 121.41(17) . . ?
C3A C2A H2A 119.3 . . ?
C4C C3C Cl1C 120.19(14) . . ?
C4C C3C C2C 121.12(16) . . ?
C2C C3C Cl1C 118.69(14) . . ?
C4A C5A H5A 120.3 . . ?
C6A C5A H5A 120.3 . . ?
C6A C5A C4A 119.33(17) . . ?
C3C C4C H4C 121.2 . . ?
C3C C4C C5C 117.52(16) . . ?
C5C C4C H4C 121.2 . . ?
N1C C2C C3C 121.08(16) . . ?
N1C C2C H2C 119.5 . . ?
C3C C2C H2C 119.5 . . ?
C2A C3A Cl1A 119.55(14) . . ?
C4A C3A Cl1A 119.79(14) . . ?
C4A C3A C2A 120.65(17) . . ?
C4C C5C H5C 120.4 . . ?
C4C C5C C6C 119.16(17) . . ?
C6C C5C H5C 120.4 . . ?
N1B C2B H2B 119.0 . . ?
N1B C2B C3B 121.96(17) . . ?
C3B C2B H2B 119.0 . . ?
C5A C4A H4A 121.2 . . ?
C3A C4A C5A 117.60(16) . . ?
C3A C4A H4A 121.2 . . ?
N1A C6A C5A 122.67(17) . . ?
N1A C6A H6A 118.7 . . ?
C5A C6A H6A 118.7 . . ?
N1C C6C C5C 122.87(17) . . ?
N1C C6C H6C 118.6 . . ?
C5C C6C H6C 118.6 . . ?
C3B C4B H4B 121.4 . . ?
C3B C4B C5B 117.13(18) . . ?
C5B C4B H4B 121.4 . . ?
C2B C3B Cl1B 118.60(15) . . ?
C2B C3B C4B 120.67(18) . . ?
C4B C3B Cl1B 120.73(15) . . ?
N1B C6B H6B 118.5 . . ?
N1B C6B C5B 122.92(18) . . ?
C5B C6B H6B 118.5 . . ?
C4B C5B H5B 120.2 . . ?
C6B C5B C4B 119.53(18) . . ?
C6B C5B H5B 120.2 . . ?

loop_
_geom_bond_atom_site_label_1
_geom_bond_atom_site_label_2
_geom_bond_distance
_geom_bond_site_symmetry_2
_geom_bond_publ_flag
Ag1 N1C 2.2734(14) . ?
Ag1 N1A 2.2798(15) . ?
Ag1 N1B 2.3823(15) . ?
Cl1C C3C 1.7382(18) . ?
Cl1A C3A 1.7336(19) . ?
Cl1B C3B 1.7365(19) . ?
O3 N2 1.2495(19) . ?
O2 N2 1.2589(19) . ?
O1 N2 1.249(2) . ?
N1C C2C 1.346(2) . ?
N1C C6C 1.346(2) . ?
N1A C2A 1.342(2) . ?
N1A C6A 1.345(2) . ?
N1B C2B 1.340(2) . ?
N1B C6B 1.340(2) . ?
C2A H2A 0.9500 . ?
C2A C3A 1.385(3) . ?
C3C C4C 1.379(3) . ?
C3C C2C 1.384(2) . ?
C5A H5A 0.9500 . ?
C5A C4A 1.385(3) . ?
C5A C6A 1.383(3) . ?
C4C H4C 0.9500 . ?
C4C C5C 1.384(3) . ?
C2C H2C 0.9500 . ?
C3A C4A 1.381(3) . ?
C5C H5C 0.9500 . ?
C5C C6C 1.386(3) . ?
C2B H2B 0.9500 . ?
C2B C3B 1.381(3) . ?
C4A H4A 0.9500 . ?
C6A H6A 0.9500 . ?
C6C H6C 0.9500 . ?
C4B H4B 0.9500 . ?
C4B C3B 1.381(3) . ?
C4B C5B 1.384(3) . ?
C6B H6B 0.9500 . ?
C6B C5B 1.383(3) . ?
C5B H5B 0.9500 . ?

loop_
_geom_torsion_atom_site_label_1
_geom_torsion_atom_site_label_2
_geom_torsion_atom_site_label_3
_geom_torsion_atom_site_label_4
_geom_torsion
_geom_torsion_site_symmetry_1
_geom_torsion_site_symmetry_2
_geom_torsion_site_symmetry_3
_geom_torsion_site_symmetry_4
_geom_torsion_publ_flag
Ag1 N1C C2C C3C -172.43(13) . . . . ?
Ag1 N1C C6C C5C 172.87(14) . . . . ?
Ag1 N1A C2A C3A 177.72(13) . . . . ?
Ag1 N1A C6A C5A -177.82(13) . . . . ?
Ag1 N1B C2B C3B 168.99(13) . . . . ?
Ag1 N1B C6B C5B -168.33(16) . . . . ?
Cl1C C3C C4C C5C 180.00(14) . . . . ?
Cl1C C3C C2C N1C 179.71(13) . . . . ?
Cl1A C3A C4A C5A 179.08(13) . . . . ?
N1A C2A C3A Cl1A -178.64(13) . . . . ?
N1A C2A C3A C4A 0.3(3) . . . . ?
N1B C2B C3B Cl1B 179.92(14) . . . . ?
N1B C2B C3B C4B -0.6(3) . . . . ?
N1B C6B C5B C4B -1.2(3) . . . . ?
C2A N1A C6A C5A 0.4(3) . . . . ?
C2A C3A C4A C5A 0.2(3) . . . . ?
C3C C4C C5C C6C 0.5(3) . . . . ?
C4C C3C C2C N1C -0.1(3) . . . . ?
C4C C5C C6C N1C -0.5(3) . . . . ?
C2C N1C C6C C5C 0.2(3) . . . . ?
C2C C3C C4C C5C -0.2(3) . . . . ?
C2B N1B C6B C5B 2.0(3) . . . . ?
C4A C5A C6A N1A 0.0(3) . . . . ?
C6A N1A C2A C3A -0.5(3) . . . . ?
C6A C5A C4A C3A -0.3(3) . . . . ?
C6C N1C C2C C3C 0.1(3) . . . . ?
C3B C4B C5B C6B -0.5(3) . . . . ?
C6B N1B C2B C3B -1.1(3) . . . . ?
C5B C4B C3B Cl1B -179.17(16) . . . . ?
C5B C4B C3B C2B 1.4(3) . . . . ?
